data_4023133
loop_
_publ_author_name
'Flavio Cermola'
'Annalisa Guaragna'
'Maria Rosaria Iesce'
'Giovanni Palumbo'
'Raffaella Purcaro'
'Maria Rubino'
'Angela Tuzi'

_publ_section_title
;
 New Insight into the Reaction of Singlet Oxygen with
 Sulfur-Containing Cyclic Alkenes: Dye-Sensitized Photooxygenation of
 5,6-Dihydro-1,4-dithiins
;
_journal_name_full 'Journal of Organic Chemistry'
_journal_page_first 10075
_journal_page_last 10080
_journal_paper_doi 10.1021/jo701983v
_journal_volume 72
_journal_year 2007
_chemical_formula_moiety 'C7 H10 O4 S2'
_chemical_formula_sum 'C7 H10 O4 S2'
_chemical_formula_weight 222.27
_space_group_IT_number 114
_symmetry_cell_setting tetragonal
_symmetry_space_group_name_Hall 'P -4 2n'
_symmetry_space_group_name_H-M 'P -4 21 c'
_atom_sites_solution_hydrogens geom
_atom_sites_solution_primary direct
_atom_sites_solution_secondary difmap
_audit_creation_method SHELXL-97
_cell_angle_alpha 90.00
_cell_angle_beta 90.00
_cell_angle_gamma 90.00
_cell_formula_units_Z 8
_cell_length_a 16.004(7)
_cell_length_b 16.004(7)
_cell_length_c 7.492(2)
_cell_measurement_reflns_used 25
_cell_measurement_temperature 296(2)
_cell_measurement_theta_max 12.38
_cell_measurement_theta_min 12.15
_cell_volume 1918.9(13)
_computing_cell_refinement 'CAD4 Express (Enraf Nonius, 1994)'
_computing_data_collection 'CAD4 Express (Enraf Nonius, 1994)'
_computing_data_reduction 'XCAD4 (Harms & Wocadlo, 1995)'
_computing_molecular_graphics 'Ortep-3 for Windows (Farrugia, 1997)'
_computing_structure_refinement 'SHELXL-97 (Sheldrick, 1997)'
_computing_structure_solution 'SHELXS-97 (Sheldrick, 1997)'
_diffrn_ambient_temperature 296(2)
_diffrn_detector 'scintillation LiI'
_diffrn_detector_dtime 1.195
_diffrn_measured_fraction_theta_full 1.000
_diffrn_measured_fraction_theta_max 1.000
_diffrn_measurement_device '\k-geometry diffractometer'
_diffrn_measurement_device_type 'Enraf Nonius MACH3'
_diffrn_measurement_method 'non-profiled omega/2theta scans'
_diffrn_orient_matrix_type
;
  x-axis points to radiation source
  the matrix is specified in reciprocal space
;
_diffrn_orient_matrix_UB_11 -0.056045
_diffrn_orient_matrix_UB_12 0.022211
_diffrn_orient_matrix_UB_13 -0.033228
_diffrn_orient_matrix_UB_21 -0.024212
_diffrn_orient_matrix_UB_22 -0.057073
_diffrn_orient_matrix_UB_23 0.012238
_diffrn_orient_matrix_UB_31 -0.012206
_diffrn_orient_matrix_UB_32 0.011228
_diffrn_orient_matrix_UB_33 0.128257
_diffrn_radiation_monochromator graphite
_diffrn_radiation_source 'fine-focus sealed tube'
_diffrn_radiation_type MoK\a
_diffrn_radiation_wavelength 0.71069
_diffrn_reflns_av_R_equivalents 0.0371
_diffrn_reflns_av_sigmaI/netI 0.0449
_diffrn_reflns_limit_h_max 21
_diffrn_reflns_limit_h_min 0
_diffrn_reflns_limit_k_max 21
_diffrn_reflns_limit_k_min 0
_diffrn_reflns_limit_l_max 9
_diffrn_reflns_limit_l_min 0
_diffrn_reflns_number 2592
_diffrn_reflns_theta_full 28.07
_diffrn_reflns_theta_max 28.07
_diffrn_reflns_theta_min 1.80
_diffrn_source 'Enraf Nonius FR590'
_diffrn_standards_decay_% 0
_diffrn_standards_interval_time 120
_diffrn_standards_number 1
_exptl_absorpt_coefficient_mu 0.534
_exptl_absorpt_correction_T_max 0.9485
_exptl_absorpt_correction_T_min 0.8068
_exptl_absorpt_correction_type psi-scan
_exptl_absorpt_process_details
;
North A.C.T., Phillips D.C. & Mathews F.S. (1968) Acta. Cryst. A24, 351
Number of psi-scan sets used was   3
Theta correction was applied.
Averaged transmission function was used.
No Fourier smoothing was applied.
;
_exptl_crystal_colour white
_exptl_crystal_density_diffrn 1.539
_exptl_crystal_density_method 'not measured'
_exptl_crystal_description prism
_exptl_crystal_F_000 928
_exptl_crystal_size_max 0.42
_exptl_crystal_size_mid 0.20
_exptl_crystal_size_min 0.10
_refine_diff_density_max 0.212
_refine_diff_density_min -0.184
_refine_diff_density_rms 0.050
_refine_ls_abs_structure_details 'Flack H D (1983), Acta Cryst. A39, 876-881'
_refine_ls_abs_structure_Flack 0.16(15)
_refine_ls_extinction_method none
_refine_ls_goodness_of_fit_ref 1.003
_refine_ls_hydrogen_treatment constr
_refine_ls_matrix_type full
_refine_ls_number_parameters 120
_refine_ls_number_reflns 1328
_refine_ls_number_restraints 0
_refine_ls_restrained_S_all 1.003
_refine_ls_R_factor_all 0.0615
_refine_ls_R_factor_gt 0.0356
_refine_ls_shift/su_max 0.000
_refine_ls_shift/su_mean 0.000
_refine_ls_structure_factor_coef Fsqd
_refine_ls_weighting_details 'calc w=1/[\s^2^(Fo^2^)+(0.0414P)^2^+0.0000P] where P=(Fo^2^+2Fc^2^)/3'
_refine_ls_weighting_scheme calc
_refine_ls_wR_factor_gt 0.0775
_refine_ls_wR_factor_ref 0.0852
_reflns_number_gt 1020
_reflns_number_total 1328
_reflns_threshold_expression >2sigma(I)
_cod_data_source_file jo701983v-File002.cif
_cod_data_source_block trans-6b
_cod_database_code 4023133

loop_
_symmetry_equiv_pos_as_xyz
'x, y, z'
'-x, -y, z'
'x+1/2, -y+1/2, -z+1/2'
'-x+1/2, y+1/2, -z+1/2'
'y+1/2, x+1/2, z+1/2'
'-y+1/2, -x+1/2, z+1/2'
'-y, x, -z'
'y, -x, -z'

loop_
_atom_site_label
_atom_site_type_symbol
_atom_site_fract_x
_atom_site_fract_y
_atom_site_fract_z
_atom_site_U_iso_or_equiv
_atom_site_adp_type
_atom_site_occupancy
_atom_site_symmetry_multiplicity
_atom_site_calc_flag
_atom_site_refinement_flags
S1 S 0.29708(5) -0.06740(5) 0.28410(13) 0.0363(2) Uani 1 1 d .
S2 S 0.12190(5) -0.01974(6) 0.19168(14) 0.0446(3) Uani 1 1 d .
O1 O 0.30191(19) -0.14027(15) 0.1634(4) 0.0525(7) Uani 1 1 d .
O2 O 0.33793(16) 0.02747(17) -0.0372(4) 0.0452(7) Uani 1 1 d .
O3 O 0.2693(2) 0.10120(17) 0.3970(4) 0.0516(8) Uani 1 1 d .
O4 O 0.21451(19) -0.00798(19) -0.1521(3) 0.0517(7) Uani 1 1 d .
C1 C 0.2575(2) 0.0073(2) -0.0293(5) 0.0332(8) Uani 1 1 d .
C2 C 0.2309(2) 0.0090(2) 0.1658(4) 0.0288(7) Uani 1 1 d .
C3 C 0.2175(3) 0.1679(2) 0.1378(6) 0.0467(10) Uani 1 1 d .
H3A H 0.2174 0.2174 0.2101 0.047 Uiso 1 1 calc R
H3B H 0.1625 0.1586 0.0908 0.047 Uiso 1 1 calc R
H3C H 0.2563 0.1747 0.0410 0.047 Uiso 1 1 calc R
C4 C 0.1374(3) -0.1022(3) 0.3515(6) 0.0538(11) Uani 1 1 d .
H4A H 0.0922 -0.1020 0.4377 0.054 Uiso 1 1 calc R
H4B H 0.1373 -0.1558 0.2911 0.054 Uiso 1 1 calc R
C5 C 0.3726(3) 0.0292(3) -0.2155(6) 0.0566(12) Uani 1 1 d .
H5A H 0.4296 0.0476 -0.2104 0.057 Uiso 1 1 calc R
H5B H 0.3408 0.0670 -0.2883 0.057 Uiso 1 1 calc R
H5C H 0.3703 -0.0259 -0.2662 0.057 Uiso 1 1 calc R
C6 C 0.2427(2) 0.0957(2) 0.2473(5) 0.0329(8) Uani 1 1 d .
C7 C 0.2185(2) -0.0897(3) 0.4446(5) 0.0443(9) Uani 1 1 d .
H7A H 0.2332 -0.1397 0.5106 0.044 Uiso 1 1 calc R
H7B H 0.2139 -0.0438 0.5284 0.044 Uiso 1 1 calc R

loop_
_atom_site_aniso_label
_atom_site_aniso_U_11
_atom_site_aniso_U_22
_atom_site_aniso_U_33
_atom_site_aniso_U_23
_atom_site_aniso_U_13
_atom_site_aniso_U_12
S1 0.0406(4) 0.0341(4) 0.0341(4) 0.0023(4) -0.0050(4) 0.0046(4)
S2 0.0344(4) 0.0543(6) 0.0450(5) 0.0109(5) -0.0052(5) -0.0079(4)
O1 0.0766(19) 0.0341(13) 0.0470(15) -0.0005(13) 0.0060(16) 0.0142(13)
O2 0.0444(15) 0.0543(16) 0.0368(14) -0.0009(13) 0.0092(13) -0.0097(13)
O3 0.072(2) 0.0454(16) 0.0371(15) -0.0074(13) -0.0111(15) -0.0033(14)
O4 0.0604(17) 0.0649(18) 0.0298(13) -0.0052(14) -0.0047(14) -0.0076(15)
C1 0.046(2) 0.0254(16) 0.0280(18) -0.0007(15) 0.0008(16) -0.0027(15)
C2 0.0306(16) 0.0303(15) 0.0255(15) 0.0028(14) -0.0032(14) -0.0010(13)
C3 0.066(3) 0.0282(17) 0.046(2) 0.0030(17) 0.002(2) 0.0058(18)
C4 0.054(2) 0.059(2) 0.049(2) 0.015(2) 0.004(2) -0.020(2)
C5 0.070(3) 0.053(2) 0.047(2) 0.001(2) 0.027(2) -0.001(2)
C6 0.0329(17) 0.0327(16) 0.0333(18) -0.0024(14) 0.0039(15) 0.0010(14)
C7 0.062(2) 0.043(2) 0.0277(18) 0.0091(17) -0.0020(19) 0.0008(18)

loop_
_atom_type_symbol
_atom_type_description
_atom_type_scat_dispersion_real
_atom_type_scat_dispersion_imag
_atom_type_scat_source
C C 0.0033 0.0016 'International Tables Vol C Tables 4.2.6.8 and 6.1.1.4'
H H 0.0000 0.0000 'International Tables Vol C Tables 4.2.6.8 and 6.1.1.4'
O O 0.0106 0.0060 'International Tables Vol C Tables 4.2.6.8 and 6.1.1.4'
S S 0.1246 0.1234 'International Tables Vol C Tables 4.2.6.8 and 6.1.1.4'

loop_
_geom_angle_atom_site_label_1
_geom_angle_atom_site_label_2
_geom_angle_atom_site_label_3
_geom_angle
O1 S1 C7 107.02(18)
O1 S1 C2 105.02(16)
C7 S1 C2 92.99(17)
C4 S2 C2 97.16(16)
C1 O2 C5 114.7(3)
O4 C1 O2 125.7(3)
O4 C1 C2 126.3(3)
O2 C1 C2 108.0(3)
C1 C2 C6 111.5(3)
C1 C2 S2 111.5(2)
C6 C2 S2 107.8(2)
C1 C2 S1 106.8(2)
C6 C2 S1 109.8(2)
S2 C2 S1 109.41(17)
C6 C3 H3A 109.5
C6 C3 H3B 109.5
H3A C3 H3B 109.5
C6 C3 H3C 109.5
H3A C3 H3C 109.5
H3B C3 H3C 109.5
C7 C4 S2 109.5(3)
C7 C4 H4A 109.8
S2 C4 H4A 109.8
C7 C4 H4B 109.8
S2 C4 H4B 109.8
H4A C4 H4B 108.2
O2 C5 H5A 109.5
O2 C5 H5B 109.5
H5A C5 H5B 109.5
O2 C5 H5C 109.5
H5A C5 H5C 109.5
H5B C5 H5C 109.5
O3 C6 C3 123.9(4)
O3 C6 C2 118.9(3)
C3 C6 C2 117.1(3)
C4 C7 S1 109.1(3)
C4 C7 H7A 109.9
S1 C7 H7A 109.9
C4 C7 H7B 109.9
S1 C7 H7B 109.9
H7A C7 H7B 108.3

loop_
_geom_bond_atom_site_label_1
_geom_bond_atom_site_label_2
_geom_bond_distance
S1 O1 1.478(3)
S1 C7 1.776(4)
S1 C2 1.844(3)
S2 C4 1.799(4)
S2 C2 1.815(3)
O2 C1 1.328(4)
O2 C5 1.447(5)
O3 C6 1.203(4)
O4 C1 1.175(4)
C1 C2 1.522(5)
C2 C6 1.527(5)
C3 C6 1.474(5)
C3 H3A 0.9600
C3 H3B 0.9600
C3 H3C 0.9600
C4 C7 1.487(6)
C4 H4A 0.9700
C4 H4B 0.9700
C5 H5A 0.9600
C5 H5B 0.9600
C5 H5C 0.9600
C7 H7A 0.9700
C7 H7B 0.9700

loop_
_geom_torsion_atom_site_label_1
_geom_torsion_atom_site_label_2
_geom_torsion_atom_site_label_3
_geom_torsion_atom_site_label_4
_geom_torsion
C5 O2 C1 O4 -0.5(6)
C5 O2 C1 C2 -179.6(3)
O4 C1 C2 C6 -118.5(4)
O2 C1 C2 C6 60.6(4)
O4 C1 C2 S2 2.0(5)
O2 C1 C2 S2 -178.9(2)
O4 C1 C2 S1 121.5(4)
O2 C1 C2 S1 -59.4(3)
C4 S2 C2 C1 126.0(3)
C4 S2 C2 C6 -111.4(3)
C4 S2 C2 S1 8.0(2)
O1 S1 C2 C1 -41.6(3)
C7 S1 C2 C1 -150.1(2)
O1 S1 C2 C6 -162.6(2)
C7 S1 C2 C6 88.8(3)
O1 S1 C2 S2 79.2(2)
C7 S1 C2 S2 -29.3(2)
C2 S2 C4 C7 22.4(3)
C1 C2 C6 O3 -139.6(4)
S2 C2 C6 O3 97.7(4)
S1 C2 C6 O3 -21.4(4)
C1 C2 C6 C3 42.4(4)
S2 C2 C6 C3 -80.2(3)
S1 C2 C6 C3 160.6(3)
S2 C4 C7 S1 -46.8(4)
O1 S1 C7 C4 -60.6(3)
C2 S1 C7 C4 46.1(3)
